data_7019461
loop_
_publ_author_name
'Hsu, Jia-Wei'
'Lin, Yu-Chun'
'Hsiao, Ching-Sheng'
'Datta, Amitabha'
'Lin, Chia-Her'
'Huang, Jui-Hsien'
'Tsai, Jing-Cherng'
'Hsu, Wei-Che'

_publ_section_title
;
 Zirconium complexes incorporated with asymmetrical tridentate pincer type
 mono- and di-anionic pyrrolyl ligands: mechanism and reactivity as
 catalytic precursors.
;
_journal_issue 25
_journal_name_full 'Dalton transactions (Cambridge, England : 2003)'
_journal_page_first 7700
_journal_page_last 7707
_journal_paper_doi 10.1039/c2dt30417a
_journal_volume 41
_journal_year 2012
_chemical_formula_moiety 'C24 H43 Cl N6 Zr'
_chemical_formula_sum 'C24 H43 Cl N6 Zr'
_chemical_formula_weight 542.31
_chemical_name_systematic
;
?
;
_space_group_IT_number 14
_symmetry_cell_setting monoclinic
_symmetry_space_group_name_Hall '-P 2yn'
_symmetry_space_group_name_H-M 'P 1 21/n 1'
_atom_sites_solution_hydrogens geom
_atom_sites_solution_primary direct
_atom_sites_solution_secondary difmap
_audit_creation_method SHELXL-97
_cell_angle_alpha 90.00
_cell_angle_beta 110.323(9)
_cell_angle_gamma 90.00
_cell_formula_units_Z 4
_cell_length_a 15.384(3)
_cell_length_b 9.8710(18)
_cell_length_c 18.687(3)
_cell_measurement_reflns_used 4537
_cell_measurement_temperature 150(2)
_cell_measurement_theta_max 28.760
_cell_measurement_theta_min 1.48
_cell_volume 2661.1(8)
_computing_cell_refinement 'SAINT V7.68A (Bruker AXS, 2009)'
_computing_data_collection 'APEX2 (Bruker AXS, 2010)'
_computing_data_reduction 'SAINT V7.68A (Bruker AXS, 2009)'
_computing_molecular_graphics 'SHELXTL (Sheldrick, 2008)'
_computing_publication_material SHELXTL
_computing_structure_refinement 'SHELXL-97 (Sheldrick, 2008)'
_computing_structure_solution 'SHELXS-97 (Sheldrick, 2008)'
_diffrn_ambient_temperature 150(2)
_diffrn_detector_area_resol_mean 8.3333
_diffrn_measured_fraction_theta_full 0.996
_diffrn_measured_fraction_theta_max 0.996
_diffrn_measurement_device_type 'Bruker APEX-II CCD'
_diffrn_measurement_method '\f and \w scans'
_diffrn_radiation_monochromator graphite
_diffrn_radiation_source 'fine-focus sealed tube'
_diffrn_radiation_type MoK\a
_diffrn_radiation_wavelength 0.71073
_diffrn_reflns_av_R_equivalents 0.0577
_diffrn_reflns_av_sigmaI/netI 0.0399
_diffrn_reflns_limit_h_max 17
_diffrn_reflns_limit_h_min -20
_diffrn_reflns_limit_k_max 13
_diffrn_reflns_limit_k_min -13
_diffrn_reflns_limit_l_max 25
_diffrn_reflns_limit_l_min -25
_diffrn_reflns_number 45256
_diffrn_reflns_theta_full 28.85
_diffrn_reflns_theta_max 28.85
_diffrn_reflns_theta_min 1.48
_exptl_absorpt_coefficient_mu 0.536
_exptl_absorpt_correction_T_max 0.7738
_exptl_absorpt_correction_T_min 0.5327
_exptl_absorpt_correction_type multi-scan
_exptl_absorpt_process_details 'Sadabs Version 2008/1'
_exptl_crystal_colour blue
_exptl_crystal_density_diffrn 1.354
_exptl_crystal_density_method 'not measured'
_exptl_crystal_description block
_exptl_crystal_F_000 1144
_exptl_crystal_size_max 0.40
_exptl_crystal_size_mid 0.21
_exptl_crystal_size_min 0.15
_refine_diff_density_max 0.572
_refine_diff_density_min -0.566
_refine_diff_density_rms 0.069
_refine_ls_extinction_method none
_refine_ls_goodness_of_fit_ref 1.037
_refine_ls_hydrogen_treatment constr
_refine_ls_matrix_type full
_refine_ls_number_parameters 299
_refine_ls_number_reflns 6956
_refine_ls_number_restraints 0
_refine_ls_restrained_S_all 1.037
_refine_ls_R_factor_all 0.0475
_refine_ls_R_factor_gt 0.0321
_refine_ls_shift/su_max 0.003
_refine_ls_shift/su_mean 0.000
_refine_ls_structure_factor_coef Fsqd
_refine_ls_weighting_details 'calc w=1/[\s^2^(Fo^2^)+(0.0344P)^2^+1.0411P] where P=(Fo^2^+2Fc^2^)/3'
_refine_ls_weighting_scheme calc
_refine_ls_wR_factor_gt 0.0740
_refine_ls_wR_factor_ref 0.0808
_reflns_number_gt 5602
_reflns_number_total 6956
_reflns_threshold_expression >2sigma(I)
_cod_data_source_file c2dt30417a.txt
_cod_data_source_block ray3071_0m
_cod_original_sg_symbol_H-M 'P 21/n'
_cod_database_code 7019461

loop_
_symmetry_equiv_pos_as_xyz
'x, y, z'
'-x+1/2, y+1/2, -z+1/2'
'-x, -y, -z'
'x-1/2, -y-1/2, z-1/2'

loop_
_atom_site_label
_atom_site_type_symbol
_atom_site_fract_x
_atom_site_fract_y
_atom_site_fract_z
_atom_site_U_iso_or_equiv
_atom_site_adp_type
_atom_site_occupancy
_atom_site_symmetry_multiplicity
_atom_site_calc_flag
_atom_site_refinement_flags
C1 C 0.16945(15) 0.0773(2) 0.71948(13) 0.0337(5) Uani 1 1 d .
H1A H 0.2098 0.0891 0.7727 0.051 Uiso 1 1 calc R
H1B H 0.2073 0.0740 0.6868 0.051 Uiso 1 1 calc R
H1C H 0.1346 -0.0075 0.7143 0.051 Uiso 1 1 calc R
C2 C 0.10192(13) 0.1959(2) 0.69548(11) 0.0264(4) Uani 1 1 d .
C3 C 0.03262(15) 0.1711(2) 0.61537(12) 0.0337(5) Uani 1 1 d .
H3A H -0.0061 0.0926 0.6162 0.050 Uiso 1 1 calc R
H3B H 0.0662 0.1534 0.5803 0.050 Uiso 1 1 calc R
H3C H -0.0067 0.2512 0.5982 0.050 Uiso 1 1 calc R
C4 C -0.10697(16) 0.6595(2) 0.84163(14) 0.0389(5) Uani 1 1 d .
H4A H -0.1254 0.7086 0.7931 0.058 Uiso 1 1 calc R
H4B H -0.0411 0.6758 0.8701 0.058 Uiso 1 1 calc R
H4C H -0.1440 0.6912 0.8717 0.058 Uiso 1 1 calc R
C5 C -0.22314(14) 0.4897(3) 0.78395(13) 0.0378(5) Uani 1 1 d .
H5A H -0.2595 0.5258 0.8136 0.057 Uiso 1 1 calc R
H5B H -0.2351 0.3924 0.7757 0.057 Uiso 1 1 calc R
H5C H -0.2410 0.5361 0.7346 0.057 Uiso 1 1 calc R
C6 C -0.09661(16) 0.4400(3) 0.90205(12) 0.0384(5) Uani 1 1 d .
H6A H -0.0386 0.4788 0.9382 0.046 Uiso 1 1 calc R
H6B H -0.1462 0.4518 0.9240 0.046 Uiso 1 1 calc R
C7 C -0.08326(14) 0.2927(2) 0.89041(12) 0.0335(5) Uani 1 1 d .
C8 C -0.08627(15) 0.1722(3) 0.92552(13) 0.0433(6) Uani 1 1 d .
H8 H -0.1062 0.1587 0.9677 0.052 Uiso 1 1 calc R
C9 C -0.05385(15) 0.0710(3) 0.88676(13) 0.0401(6) Uani 1 1 d .
H9 H -0.0482 -0.0231 0.8980 0.048 Uiso 1 1 calc R
C10 C -0.03228(13) 0.1353(2) 0.82997(11) 0.0284(4) Uani 1 1 d .
C11 C 0.00456(14) 0.09651(19) 0.76853(12) 0.0289(4) Uani 1 1 d .
H11A H -0.0469 0.0689 0.7219 0.035 Uiso 1 1 calc R
H11B H 0.0482 0.0196 0.7855 0.035 Uiso 1 1 calc R
C12 C 0.15613(14) 0.3260(2) 0.69633(13) 0.0335(5) Uani 1 1 d .
H12A H 0.1131 0.4027 0.6816 0.050 Uiso 1 1 calc R
H12B H 0.1892 0.3176 0.6602 0.050 Uiso 1 1 calc R
H12C H 0.2009 0.3412 0.7478 0.050 Uiso 1 1 calc R
C15 C -0.05338(15) 0.5702(2) 0.56271(12) 0.0326(5) Uani 1 1 d .
H15A H 0.0133 0.5688 0.5719 0.049 Uiso 1 1 calc R
H15B H -0.0863 0.6081 0.5120 0.049 Uiso 1 1 calc R
H15C H -0.0752 0.4776 0.5653 0.049 Uiso 1 1 calc R
C16 C -0.04557(16) 0.8035(2) 0.61167(13) 0.0376(5) Uani 1 1 d .
H16A H -0.0560 0.8621 0.6503 0.056 Uiso 1 1 calc R
H16B H -0.0839 0.8347 0.5607 0.056 Uiso 1 1 calc R
H16C H 0.0200 0.8070 0.6167 0.056 Uiso 1 1 calc R
C17 C -0.17616(14) 0.6590(2) 0.60981(13) 0.0362(5) Uani 1 1 d .
H17A H -0.1965 0.5675 0.6171 0.054 Uiso 1 1 calc R
H17B H -0.2102 0.6893 0.5576 0.054 Uiso 1 1 calc R
H17C H -0.1883 0.7211 0.6461 0.054 Uiso 1 1 calc R
C18 C -0.07201(13) 0.6573(2) 0.62322(11) 0.0263(4) Uani 1 1 d .
C19 C 0.05578(14) 0.6870(2) 0.74836(12) 0.0311(4) Uani 1 1 d .
H19A H 0.0301 0.7762 0.7548 0.037 Uiso 1 1 calc R
H19B H 0.1008 0.7017 0.7220 0.037 Uiso 1 1 calc R
C20 C 0.10477(13) 0.6266(2) 0.82496(11) 0.0259(4) Uani 1 1 d .
C21 C 0.16708(14) 0.6833(2) 0.88937(12) 0.0316(5) Uani 1 1 d .
H21 H 0.1864 0.7753 0.8961 0.038 Uiso 1 1 calc R
C22 C 0.19699(14) 0.5785(2) 0.94380(12) 0.0317(5) Uani 1 1 d .
H22 H 0.2414 0.5865 0.9938 0.038 Uiso 1 1 calc R
C23 C 0.15026(13) 0.4629(2) 0.91145(11) 0.0260(4) Uani 1 1 d .
C25 C 0.16141(14) 0.3248(2) 0.94616(11) 0.0303(4) Uani 1 1 d .
H25A H 0.2013 0.3310 1.0005 0.036 Uiso 1 1 calc R
H25B H 0.1000 0.2909 0.9440 0.036 Uiso 1 1 calc R
C26 C 0.29741(14) 0.2684(3) 0.91500(13) 0.0398(5) Uani 1 1 d .
H26A H 0.3358 0.2717 0.9692 0.060 Uiso 1 1 calc R
H26B H 0.2960 0.3581 0.8922 0.060 Uiso 1 1 calc R
H26C H 0.3236 0.2026 0.8888 0.060 Uiso 1 1 calc R
C27 C 0.20525(16) 0.0917(2) 0.93979(13) 0.0404(5) Uani 1 1 d .
H27A H 0.2309 0.0273 0.9125 0.061 Uiso 1 1 calc R
H27B H 0.1423 0.0639 0.9348 0.061 Uiso 1 1 calc R
H27C H 0.2443 0.0932 0.9939 0.061 Uiso 1 1 calc R
Cl1 Cl -0.16082(3) 0.30788(5) 0.64801(3) 0.03021(11) Uani 1 1 d .
N1 N 0.05350(10) 0.21797(16) 0.75227(8) 0.0223(3) Uani 1 1 d .
H1 H 0.1019 0.2282 0.7955 0.027 Uiso 1 1 d .
N2 N -0.05008(11) 0.27114(18) 0.83229(9) 0.0270(4) Uani 1 1 d .
N3 N -0.12265(11) 0.51217(18) 0.82658(9) 0.0290(4) Uani 1 1 d .
N4 N 0.09180(10) 0.49119(16) 0.83746(9) 0.0237(3) Uani 1 1 d .
N5 N -0.01990(11) 0.59957(15) 0.70087(9) 0.0231(3) Uani 1 1 d .
N6 N 0.20269(11) 0.22740(18) 0.90714(9) 0.0300(4) Uani 1 1 d .
Zr1 Zr -0.036450(11) 0.416716(18) 0.752789(10) 0.01964(6) Uani 1 1 d .

loop_
_atom_site_aniso_label
_atom_site_aniso_U_11
_atom_site_aniso_U_22
_atom_site_aniso_U_33
_atom_site_aniso_U_23
_atom_site_aniso_U_13
_atom_site_aniso_U_12
C1 0.0359(11) 0.0284(11) 0.0402(12) -0.0020(9) 0.0175(10) 0.0066(9)
C2 0.0302(10) 0.0211(10) 0.0312(10) -0.0025(8) 0.0149(8) 0.0018(8)
C3 0.0431(12) 0.0301(11) 0.0292(11) -0.0023(9) 0.0144(9) 0.0017(9)
C4 0.0370(12) 0.0389(13) 0.0466(13) -0.0134(11) 0.0218(10) 0.0026(10)
C5 0.0231(10) 0.0499(15) 0.0428(13) -0.0033(11) 0.0145(9) 0.0023(9)
C6 0.0363(11) 0.0557(16) 0.0290(11) -0.0013(10) 0.0186(9) 0.0048(10)
C7 0.0264(10) 0.0477(14) 0.0291(11) 0.0058(10) 0.0131(9) 0.0005(9)
C8 0.0338(12) 0.0616(17) 0.0404(13) 0.0189(12) 0.0206(10) 0.0017(11)
C9 0.0339(11) 0.0421(14) 0.0441(13) 0.0178(11) 0.0134(10) -0.0039(10)
C10 0.0225(9) 0.0288(10) 0.0311(11) 0.0058(9) 0.0060(8) -0.0048(8)
C11 0.0305(10) 0.0196(10) 0.0345(11) 0.0014(8) 0.0086(9) -0.0035(8)
C12 0.0346(11) 0.0278(11) 0.0464(13) -0.0045(10) 0.0246(10) -0.0037(9)
C15 0.0379(11) 0.0312(12) 0.0284(10) 0.0005(9) 0.0112(9) 0.0027(9)
C16 0.0480(13) 0.0251(11) 0.0374(12) 0.0043(9) 0.0118(10) -0.0041(10)
C17 0.0307(11) 0.0353(12) 0.0421(13) 0.0073(10) 0.0121(9) 0.0081(9)
C18 0.0295(10) 0.0215(10) 0.0290(10) 0.0035(8) 0.0119(8) 0.0014(8)
C19 0.0297(10) 0.0231(10) 0.0385(12) 0.0000(9) 0.0094(9) -0.0054(8)
C20 0.0232(9) 0.0236(10) 0.0335(11) -0.0051(8) 0.0132(8) -0.0050(7)
C21 0.0304(10) 0.0306(11) 0.0354(11) -0.0108(9) 0.0135(9) -0.0115(8)
C22 0.0287(10) 0.0409(12) 0.0252(10) -0.0099(9) 0.0090(8) -0.0082(9)
C23 0.0230(9) 0.0315(11) 0.0239(9) -0.0048(8) 0.0086(8) -0.0032(8)
C25 0.0264(10) 0.0395(12) 0.0220(9) -0.0007(9) 0.0046(8) -0.0034(9)
C26 0.0260(10) 0.0478(14) 0.0442(13) -0.0017(11) 0.0104(10) 0.0021(10)
C27 0.0371(12) 0.0385(13) 0.0373(12) 0.0103(10) 0.0026(10) 0.0026(10)
Cl1 0.0259(2) 0.0303(3) 0.0288(2) -0.0006(2) 0.00237(19) -0.00712(19)
N1 0.0218(7) 0.0210(8) 0.0236(8) -0.0014(6) 0.0074(6) -0.0025(6)
N2 0.0250(8) 0.0317(9) 0.0253(8) 0.0026(7) 0.0102(7) -0.0010(7)
N3 0.0244(8) 0.0350(10) 0.0307(9) -0.0040(8) 0.0133(7) 0.0012(7)
N4 0.0216(7) 0.0238(8) 0.0264(8) -0.0034(7) 0.0093(6) -0.0035(6)
N5 0.0237(8) 0.0199(8) 0.0266(8) -0.0012(6) 0.0100(7) 0.0002(6)
N6 0.0257(8) 0.0319(10) 0.0290(9) 0.0017(7) 0.0051(7) 0.0002(7)
Zr1 0.01861(9) 0.01972(9) 0.02133(10) -0.00194(7) 0.00785(7) -0.00239(7)

loop_
_atom_type_symbol
_atom_type_description
_atom_type_scat_dispersion_real
_atom_type_scat_dispersion_imag
_atom_type_scat_source
C C 0.0033 0.0016 'International Tables Vol C Tables 4.2.6.8 and 6.1.1.4'
H H 0.0000 0.0000 'International Tables Vol C Tables 4.2.6.8 and 6.1.1.4'
N N 0.0061 0.0033 'International Tables Vol C Tables 4.2.6.8 and 6.1.1.4'
Cl Cl 0.1484 0.1585 'International Tables Vol C Tables 4.2.6.8 and 6.1.1.4'
Zr Zr -2.9673 0.5597 'International Tables Vol C Tables 4.2.6.8 and 6.1.1.4'

loop_
_geom_angle_atom_site_label_1
_geom_angle_atom_site_label_2
_geom_angle_atom_site_label_3
_geom_angle
C2 C1 H1A 109.5
C2 C1 H1B 109.5
H1A C1 H1B 109.5
C2 C1 H1C 109.5
H1A C1 H1C 109.5
H1B C1 H1C 109.5
N1 C2 C3 111.45(16)
N1 C2 C1 110.84(16)
C3 C2 C1 109.70(17)
N1 C2 C12 105.81(15)
C3 C2 C12 109.77(17)
C1 C2 C12 109.18(17)
C2 C3 H3A 109.5
C2 C3 H3B 109.5
H3A C3 H3B 109.5
C2 C3 H3C 109.5
H3A C3 H3C 109.5
H3B C3 H3C 109.5
N3 C4 H4A 109.5
N3 C4 H4B 109.5
H4A C4 H4B 109.5
N3 C4 H4C 109.5
H4A C4 H4C 109.5
H4B C4 H4C 109.5
N3 C5 H5A 109.5
N3 C5 H5B 109.5
H5A C5 H5B 109.5
N3 C5 H5C 109.5
H5A C5 H5C 109.5
H5B C5 H5C 109.5
C7 C6 N3 109.24(17)
C7 C6 H6A 109.8
N3 C6 H6A 109.8
C7 C6 H6B 109.8
N3 C6 H6B 109.8
H6A C6 H6B 108.3
C8 C7 N2 109.3(2)
C8 C7 C6 138.3(2)
N2 C7 C6 112.03(18)
C7 C8 C9 106.89(19)
C7 C8 H8 126.6
C9 C8 H8 126.6
C10 C9 C8 106.9(2)
C10 C9 H9 126.6
C8 C9 H9 126.6
N2 C10 C9 108.9(2)
N2 C10 C11 114.05(17)
C9 C10 C11 137.1(2)
C10 C11 N1 107.50(16)
C10 C11 H11A 110.2
N1 C11 H11A 110.2
C10 C11 H11B 110.2
N1 C11 H11B 110.2
H11A C11 H11B 108.5
C2 C12 H12A 109.5
C2 C12 H12B 109.5
H12A C12 H12B 109.5
C2 C12 H12C 109.5
H12A C12 H12C 109.5
H12B C12 H12C 109.5
C18 C15 H15A 109.5
C18 C15 H15B 109.5
H15A C15 H15B 109.5
C18 C15 H15C 109.5
H15A C15 H15C 109.5
H15B C15 H15C 109.5
C18 C16 H16A 109.5
C18 C16 H16B 109.5
H16A C16 H16B 109.5
C18 C16 H16C 109.5
H16A C16 H16C 109.5
H16B C16 H16C 109.5
C18 C17 H17A 109.5
C18 C17 H17B 109.5
H17A C17 H17B 109.5
C18 C17 H17C 109.5
H17A C17 H17C 109.5
H17B C17 H17C 109.5
N5 C18 C15 109.10(16)
N5 C18 C16 114.40(17)
C15 C18 C16 107.38(17)
N5 C18 C17 109.76(16)
C15 C18 C17 109.86(17)
C16 C18 C17 106.24(17)
N5 C19 C20 112.01(16)
N5 C19 H19A 109.2
C20 C19 H19A 109.2
N5 C19 H19B 109.2
C20 C19 H19B 109.2
H19A C19 H19B 107.9
C21 C20 N4 110.11(18)
C21 C20 C19 130.27(19)
N4 C20 C19 119.58(17)
C20 C21 C22 106.71(19)
C20 C21 H21 126.6
C22 C21 H21 126.6
C23 C22 C21 107.60(18)
C23 C22 H22 126.2
C21 C22 H22 126.2
C22 C23 N4 109.24(18)
C22 C23 C25 127.15(18)
N4 C23 C25 123.54(17)
N6 C25 C23 112.58(16)
N6 C25 H25A 109.1
C23 C25 H25A 109.1
N6 C25 H25B 109.1
C23 C25 H25B 109.1
H25A C25 H25B 107.8
N6 C26 H26A 109.5
N6 C26 H26B 109.5
H26A C26 H26B 109.5
N6 C26 H26C 109.5
H26A C26 H26C 109.5
H26B C26 H26C 109.5
N6 C27 H27A 109.5
N6 C27 H27B 109.5
H27A C27 H27B 109.5
N6 C27 H27C 109.5
H27A C27 H27C 109.5
H27B C27 H27C 109.5
C11 N1 C2 115.58(15)
C11 N1 Zr1 108.73(11)
C2 N1 Zr1 123.10(11)
C11 N1 H1 103.1
C2 N1 H1 101.1
Zr1 N1 H1 101.8
C7 N2 C10 108.11(17)
C7 N2 Zr1 127.11(15)
C10 N2 Zr1 124.64(13)
C4 N3 C5 108.51(17)
C4 N3 C6 108.26(17)
C5 N3 C6 108.64(17)
C4 N3 Zr1 113.92(12)
C5 N3 Zr1 108.09(12)
C6 N3 Zr1 109.31(12)
C20 N4 C23 106.31(16)
C20 N4 Zr1 110.48(12)
C23 N4 Zr1 139.64(13)
C19 N5 C18 113.84(15)
C19 N5 Zr1 114.90(12)
C18 N5 Zr1 131.26(12)
C27 N6 C26 109.10(17)
C27 N6 C25 110.08(17)
C26 N6 C25 110.65(17)
N5 Zr1 N2 163.12(6)
N5 Zr1 N4 79.74(6)
N2 Zr1 N4 90.27(6)
N5 Zr1 N1 122.41(6)
N2 Zr1 N1 69.40(6)
N4 Zr1 N1 84.32(6)
N5 Zr1 N3 96.14(6)
N2 Zr1 N3 69.99(6)
N4 Zr1 N3 89.54(6)
N1 Zr1 N3 138.85(6)
N5 Zr1 Cl1 101.11(5)
N2 Zr1 Cl1 91.31(5)
N4 Zr1 Cl1 168.93(4)
N1 Zr1 Cl1 85.99(4)
N3 Zr1 Cl1 101.29(4)

loop_
_geom_bond_atom_site_label_1
_geom_bond_atom_site_label_2
_geom_bond_distance
C1 C2 1.526(3)
C1 H1A 0.9800
C1 H1B 0.9800
C1 H1C 0.9800
C2 N1 1.509(2)
C2 C3 1.526(3)
C2 C12 1.528(3)
C3 H3A 0.9800
C3 H3B 0.9800
C3 H3C 0.9800
C4 N3 1.485(3)
C4 H4A 0.9800
C4 H4B 0.9800
C4 H4C 0.9800
C5 N3 1.489(3)
C5 H5A 0.9800
C5 H5B 0.9800
C5 H5C 0.9800
C6 C7 1.495(3)
C6 N3 1.505(3)
C6 H6A 0.9900
C6 H6B 0.9900
C7 C8 1.367(3)
C7 N2 1.368(3)
C8 C9 1.422(4)
C8 H8 0.9500
C9 C10 1.373(3)
C9 H9 0.9500
C10 N2 1.372(3)
C10 C11 1.496(3)
C11 N1 1.502(2)
C11 H11A 0.9900
C11 H11B 0.9900
C12 H12A 0.9800
C12 H12B 0.9800
C12 H12C 0.9800
C15 C18 1.525(3)
C15 H15A 0.9800
C15 H15B 0.9800
C15 H15C 0.9800
C16 C18 1.535(3)
C16 H16A 0.9800
C16 H16B 0.9800
C16 H16C 0.9800
C17 C18 1.533(3)
C17 H17A 0.9800
C17 H17B 0.9800
C17 H17C 0.9800
C18 N5 1.505(2)
C19 N5 1.473(2)
C19 C20 1.491(3)
C19 H19A 0.9900
C19 H19B 0.9900
C20 C21 1.371(3)
C20 N4 1.384(3)
C21 C22 1.411(3)
C21 H21 0.9500
C22 C23 1.372(3)
C22 H22 0.9500
C23 N4 1.391(2)
C23 C25 1.493(3)
C25 N6 1.477(3)
C25 H25A 0.9900
C25 H25B 0.9900
C26 N6 1.470(3)
C26 H26A 0.9800
C26 H26B 0.9800
C26 H26C 0.9800
C27 N6 1.467(3)
C27 H27A 0.9800
C27 H27B 0.9800
C27 H27C 0.9800
Cl1 Zr1 2.4590(6)
N1 Zr1 2.4027(16)
N1 H1 0.8940
N2 Zr1 2.1289(16)
N3 Zr1 2.4120(16)
N4 Zr1 2.1837(15)
N5 Zr1 2.1060(16)
